data_7010212
loop_
_publ_author_name
'Chen, Zhen-Feng'
'Xiong, Ren-Gen'
'Zhang, Jing'
'Zuo, Jing-Lin'
'You, Xiao-Zeng'
'Che, Chi-Ming'
'Fun, Hoong-Kun'

_publ_section_title
;
 The first chiral 2-D molecular triangular grid&#x200A;&#x2020;
;
_journal_issue 22
_journal_name_full 'Journal of the Chemical Society, Dalton Transactions'
_journal_page_first 4010
_journal_paper_doi 10.1039/b007004l
_journal_year 2000
_chemical_formula_sum 'C70 H64 Cl5 Cu2 N9 O8 P2'
_chemical_formula_weight 1525.57
_chemical_name_systematic
; 
 ? 
;
_space_group_IT_number 146
_symmetry_cell_setting trigonal
_symmetry_space_group_name_Hall 'R 3'
_symmetry_space_group_name_H-M 'R 3 :H'
_atom_sites_solution_hydrogens geom
_atom_sites_solution_primary direct
_atom_sites_solution_secondary difmap
_audit_creation_method SHELXL-97
_cell_angle_alpha 90.00
_cell_angle_beta 90.00
_cell_angle_gamma 120.00
_cell_formula_units_Z 3
_cell_length_a 13.6687(2)
_cell_length_b 13.6687(2)
_cell_length_c 32.4627(8)
_cell_measurement_reflns_used 5824
_cell_measurement_temperature 293(2)
_cell_measurement_theta_max 29.56
_cell_measurement_theta_min 1.83
_cell_volume 5252.54(17)
_computing_cell_refinement 'SAINT (Siemens, 1996)'
_computing_data_collection 'SMART (Siemens, 1996)'
_computing_data_reduction SAINT
_computing_molecular_graphics SHELXTL
_computing_publication_material 'SHELXTL and PLATON (Spek, 1996)'
_computing_structure_refinement SHELXTL
_computing_structure_solution 'SHELXTL (Sheldrick, 1997)'
_diffrn_ambient_temperature 293(2)
_diffrn_detector_area_resol_mean 8.33
_diffrn_measured_fraction_theta_full 0.927
_diffrn_measured_fraction_theta_max 0.927
_diffrn_measurement_device_type 'SMART CCD'
_diffrn_measurement_method '\w scan'
_diffrn_radiation_monochromator graphite
_diffrn_radiation_source 'fine-focus sealed tube'
_diffrn_radiation_type MoK\a
_diffrn_radiation_wavelength 0.71073
_diffrn_reflns_av_R_equivalents 0.0805
_diffrn_reflns_av_sigmaI/netI 0.1179
_diffrn_reflns_limit_h_max 18
_diffrn_reflns_limit_h_min -15
_diffrn_reflns_limit_k_max 8
_diffrn_reflns_limit_k_min -18
_diffrn_reflns_limit_l_max 40
_diffrn_reflns_limit_l_min -44
_diffrn_reflns_number 12918
_diffrn_reflns_theta_full 29.56
_diffrn_reflns_theta_max 29.56
_diffrn_reflns_theta_min 1.83
_exptl_absorpt_coefficient_mu 0.905
_exptl_absorpt_correction_T_max 0.8540
_exptl_absorpt_correction_T_min 0.8257
_exptl_absorpt_correction_type empirical
_exptl_absorpt_process_details 'Sadabs (Sheldrick, 1996)'
_exptl_crystal_colour colourless
_exptl_crystal_density_diffrn 1.447
_exptl_crystal_density_method 'not measured'
_exptl_crystal_description slab
_exptl_crystal_F_000 2352
_exptl_crystal_size_max 0.22
_exptl_crystal_size_mid 0.22
_exptl_crystal_size_min 0.18
_refine_diff_density_max 0.493
_refine_diff_density_min -0.500
_refine_diff_density_rms 0.071
_refine_ls_abs_structure_details 'Flack H D (1983), Acta Cryst. A39, 876-881'
_refine_ls_abs_structure_Flack 0.00
_refine_ls_extinction_method none
_refine_ls_goodness_of_fit_ref 0.947
_refine_ls_hydrogen_treatment constr
_refine_ls_matrix_type full
_refine_ls_number_parameters 289
_refine_ls_number_reflns 5758
_refine_ls_number_restraints 1
_refine_ls_restrained_S_all 0.947
_refine_ls_R_factor_all 0.1005
_refine_ls_R_factor_gt 0.0563
_refine_ls_shift/su_max 0.000
_refine_ls_shift/su_mean 0.000
_refine_ls_structure_factor_coef Fsqd
_refine_ls_weighting_details 'calc w=1/[\s^2^(Fo^2^)+(0.0571P)^2^+0.0000P] where P=(Fo^2^+2Fc^2^)/3'
_refine_ls_weighting_scheme calc
_refine_ls_wR_factor_gt 0.1236
_refine_ls_wR_factor_ref 0.1404
_reflns_number_gt 3700
_reflns_number_total 5758
_reflns_threshold_expression >2sigma(I)
_cod_data_source_file b007004l.txt
_cod_data_source_block '[Cu(PPh~3~)(N,N-(2-pyridyl)(4-pyridylmethyl)amine)~1.5~].0.5CHCl~3~.ClO~4~'
_cod_depositor_comments
;
The following automatic conversions were performed:
'_symmetry_cell_setting' value 'Trigonal' changed to 'trigonal' according
to '/home/saulius/struct/CIF-dictionaries/cif_core.dic' dictionary named
'cif_core.dic' version 2.4.1 from 2010-06-29.

Automatic conversion script
Id: cif_fix_enum 1527 2010-12-29 10:47:43Z saulius 
;
_cod_original_sg_symbol_H-M R3
_cod_database_code 7010212

loop_
_symmetry_equiv_pos_as_xyz
'x, y, z'
'-y, x-y, z'
'-x+y, -x, z'
'x+2/3, y+1/3, z+1/3'
'-y+2/3, x-y+1/3, z+1/3'
'-x+y+2/3, -x+1/3, z+1/3'
'x+1/3, y+2/3, z+2/3'
'-y+1/3, x-y+2/3, z+2/3'
'-x+y+1/3, -x+2/3, z+2/3'

loop_
_atom_site_label
_atom_site_type_symbol
_atom_site_fract_x
_atom_site_fract_y
_atom_site_fract_z
_atom_site_U_iso_or_equiv
_atom_site_adp_type
_atom_site_occupancy
_atom_site_symmetry_multiplicity
_atom_site_calc_flag
_atom_site_refinement_flags
_atom_site_disorder_assembly
_atom_site_disorder_group
Cu1 Cu 0.0000 0.0000 0.82913(3) 0.0283(3) Uani 1 3 d S . .
Cu2 Cu 0.6667 0.3333 0.72212(3) 0.0294(3) Uani 1 3 d S . .
P1 P 0.0000 0.0000 0.75999(6) 0.0284(5) Uani 1 3 d S . .
P2 P 0.6667 0.3333 0.65403(6) 0.0274(5) Uani 1 3 d S . .
N1 N 0.0136(3) -0.1323(3) 0.85740(12) 0.0313(9) Uani 1 1 d . . .
N2 N 0.1801(3) -0.0830(3) 0.82339(12) 0.0360(9) Uani 1 1 d . . .
H12A H 0.1916 -0.0151 0.8225 0.043 Uiso 1 1 calc R . .
N3 N 0.5356(3) 0.1908(3) 0.74912(12) 0.0337(10) Uani 1 1 d . . .
C1 C -0.1322(4) -0.0247(4) 0.73667(16) 0.0351(12) Uani 1 1 d . . .
C2 C -0.1859(5) 0.0289(5) 0.75351(17) 0.0451(13) Uani 1 1 d . . .
H2B H -0.1528 0.0784 0.7755 0.054 Uiso 1 1 calc R . .
C3 C -0.2871(5) 0.0098(6) 0.7382(2) 0.0600(17) Uani 1 1 d . . .
H3A H -0.3234 0.0448 0.7503 0.072 Uiso 1 1 calc R . .
C4 C -0.3359(5) -0.0605(6) 0.7049(2) 0.0665(19) Uani 1 1 d . . .
H4A H -0.4052 -0.0737 0.6950 0.080 Uiso 1 1 calc R . .
C5 C -0.2827(6) -0.1112(6) 0.6865(2) 0.0642(18) Uani 1 1 d . . .
H5A H -0.3143 -0.1561 0.6633 0.077 Uiso 1 1 calc R . .
C6 C -0.1803(5) -0.0951(5) 0.70265(18) 0.0534(15) Uani 1 1 d . . .
H6A H -0.1448 -0.1311 0.6907 0.064 Uiso 1 1 calc R . .
C7 C -0.0726(4) -0.2054(4) 0.88153(15) 0.0416(12) Uani 1 1 d . . .
H7A H -0.1246 -0.1851 0.8905 0.050 Uiso 1 1 calc R . .
C8 C -0.0872(5) -0.3077(5) 0.89345(18) 0.0496(15) Uani 1 1 d . . .
H8A H -0.1455 -0.3542 0.9112 0.059 Uiso 1 1 calc R . .
C9 C -0.0139(5) -0.3404(5) 0.87870(19) 0.0529(16) Uani 1 1 d . . .
H9A H -0.0252 -0.4117 0.8851 0.063 Uiso 1 1 calc R . .
C10 C 0.0768(5) -0.2677(4) 0.85437(18) 0.0472(14) Uani 1 1 d . . .
H10A H 0.1281 -0.2880 0.8446 0.057 Uiso 1 1 calc R . .
C11 C 0.0883(4) -0.1633(4) 0.84502(15) 0.0316(10) Uani 1 1 d . . .
C12 C 0.2581(4) -0.1077(4) 0.80208(19) 0.0465(14) Uani 1 1 d . . .
H12B H 0.2185 -0.1617 0.7802 0.056 Uiso 1 1 calc R . .
H12C H 0.2870 -0.1417 0.8212 0.056 Uiso 1 1 calc R . .
C13 C 0.3540(4) -0.0040(4) 0.78419(16) 0.0357(12) Uani 1 1 d . . .
C14 C 0.3936(4) -0.0051(4) 0.74520(17) 0.0413(12) Uani 1 1 d . . .
H14A H 0.3602 -0.0710 0.7296 0.050 Uiso 1 1 calc R . .
C15 C 0.4831(4) 0.0921(4) 0.72959(16) 0.0415(13) Uani 1 1 d . . .
H15A H 0.5088 0.0886 0.7034 0.050 Uiso 1 1 calc R . .
C16 C 0.4978(4) 0.1906(4) 0.78786(16) 0.0395(12) Uani 1 1 d . . .
H16A H 0.5333 0.2569 0.8032 0.047 Uiso 1 1 calc R . .
C17 C 0.4090(4) 0.0962(5) 0.80532(17) 0.0461(14) Uani 1 1 d . . .
H17A H 0.3859 0.1004 0.8319 0.055 Uiso 1 1 calc R . .
C18 C 0.5328(4) 0.2314(4) 0.63125(14) 0.0296(10) Uani 1 1 d . . .
C19 C 0.4349(4) 0.2241(5) 0.64673(16) 0.0436(13) Uani 1 1 d . . .
H19A H 0.4402 0.2720 0.6680 0.052 Uiso 1 1 calc R . .
C20 C 0.3312(4) 0.1485(5) 0.63153(17) 0.0505(15) Uani 1 1 d . . .
H20A H 0.2671 0.1471 0.6420 0.061 Uiso 1 1 calc R . .
C21 C 0.3206(5) 0.0756(5) 0.6014(2) 0.0588(17) Uani 1 1 d . . .
H21A H 0.2498 0.0244 0.5910 0.071 Uiso 1 1 calc R . .
C22 C 0.4137(6) 0.0780(6) 0.5866(2) 0.073(2) Uani 1 1 d . . .
H22A H 0.4059 0.0258 0.5666 0.087 Uiso 1 1 calc R . .
C23 C 0.5201(5) 0.1554(6) 0.60020(19) 0.0595(18) Uani 1 1 d . . .
H23A H 0.5833 0.1570 0.5888 0.071 Uiso 1 1 calc R . .
Cl1 Cl 0.6667 0.3333 0.90681(11) 0.0560(6) Uani 1 3 d S . .
O1 O 0.6667 0.3333 0.8757(6) 0.52(3) Uani 1 3 d S . .
O2 O 0.6904(8) 0.2581(7) 0.9216(5) 0.262(8) Uani 1 1 d . . .
Cl2 Cl 0.6667 0.3333 0.45180(9) 0.0580(8) Uani 1 3 d S . .
C24 C 0.6667 0.3333 0.3298(4) 0.094(5) Uani 1 3 d S . .
H24A H 0.6667 0.3333 0.3600 0.113 Uiso 1 3 calc SR . .
O4 O 0.6955(6) 0.2568(5) 0.4427(4) 0.200(5) Uani 1 1 d . . .
Cl3 Cl 0.5300(2) 0.2369(2) 0.31233(8) 0.1088(8) Uani 1 1 d . . .
O3 O 0.6667 0.3333 0.4895(7) 0.313(16) Uani 1 3 d S . .

loop_
_atom_site_aniso_label
_atom_site_aniso_U_11
_atom_site_aniso_U_22
_atom_site_aniso_U_33
_atom_site_aniso_U_23
_atom_site_aniso_U_13
_atom_site_aniso_U_12
Cu1 0.0272(3) 0.0272(3) 0.0307(6) 0.000 0.000 0.01358(17)
Cu2 0.0304(4) 0.0304(4) 0.0275(6) 0.000 0.000 0.01521(19)
P1 0.0289(7) 0.0289(7) 0.0272(12) 0.000 0.000 0.0145(4)
P2 0.0262(6) 0.0262(6) 0.0300(12) 0.000 0.000 0.0131(3)
N1 0.0178(19) 0.024(2) 0.043(2) 0.0084(17) 0.0068(17) 0.0032(17)
N2 0.031(2) 0.023(2) 0.051(2) 0.0106(18) 0.0124(19) 0.0114(18)
N3 0.031(2) 0.035(2) 0.032(2) 0.0050(18) 0.0093(18) 0.0141(19)
C1 0.032(3) 0.031(3) 0.040(3) 0.002(2) -0.002(2) 0.015(2)
C2 0.043(3) 0.055(3) 0.044(3) -0.003(3) -0.006(3) 0.030(3)
C3 0.049(4) 0.068(4) 0.073(4) 0.007(4) -0.008(3) 0.037(3)
C4 0.041(4) 0.070(5) 0.079(5) 0.007(4) -0.028(3) 0.022(3)
C5 0.053(4) 0.067(4) 0.063(4) -0.012(3) -0.034(3) 0.023(3)
C6 0.051(4) 0.053(4) 0.059(4) -0.009(3) -0.015(3) 0.028(3)
C7 0.041(3) 0.042(3) 0.035(3) 0.011(2) 0.009(2) 0.016(3)
C8 0.037(3) 0.045(3) 0.058(3) 0.026(3) 0.016(3) 0.014(3)
C9 0.042(3) 0.033(3) 0.080(4) 0.025(3) 0.010(3) 0.016(3)
C10 0.041(3) 0.034(3) 0.069(4) 0.009(3) 0.002(3) 0.021(3)
C11 0.024(2) 0.023(2) 0.043(3) 0.002(2) 0.001(2) 0.008(2)
C12 0.033(3) 0.027(3) 0.075(4) 0.007(3) 0.018(3) 0.012(2)
C13 0.030(3) 0.029(3) 0.045(3) 0.006(2) 0.010(2) 0.013(2)
C14 0.038(3) 0.031(3) 0.049(3) -0.003(2) 0.001(2) 0.013(2)
C15 0.047(3) 0.037(3) 0.038(3) 0.002(2) 0.012(2) 0.020(3)
C16 0.030(3) 0.035(3) 0.040(3) -0.004(2) 0.011(2) 0.006(2)
C17 0.040(3) 0.042(3) 0.044(3) 0.003(3) 0.018(3) 0.010(3)
C18 0.035(3) 0.029(3) 0.027(2) 0.0024(19) 0.0033(19) 0.018(2)
C19 0.035(3) 0.048(3) 0.043(3) -0.012(3) 0.001(2) 0.018(3)
C20 0.025(3) 0.052(4) 0.063(4) 0.003(3) 0.004(3) 0.010(3)
C21 0.040(3) 0.037(3) 0.086(5) -0.014(3) -0.023(3) 0.009(3)
C22 0.053(4) 0.061(4) 0.093(5) -0.049(4) -0.020(4) 0.020(3)
C23 0.040(3) 0.067(4) 0.068(4) -0.039(3) -0.003(3) 0.025(3)
Cl1 0.0445(8) 0.0445(8) 0.0790(17) 0.000 0.000 0.0222(4)
O1 0.75(5) 0.75(5) 0.046(9) 0.000 0.000 0.38(3)
O2 0.130(7) 0.097(6) 0.59(2) 0.083(11) 0.069(10) 0.079(6)
Cl2 0.0447(8) 0.0447(8) 0.085(3) 0.000 0.000 0.0223(4)
C24 0.123(8) 0.123(8) 0.037(6) 0.000 0.000 0.061(4)
O4 0.085(5) 0.062(4) 0.464(16) 0.005(6) 0.071(7) 0.046(4)
Cl3 0.0973(17) 0.1097(19) 0.1016(16) -0.0106(14) 0.0205(13) 0.0385(14)
O3 0.41(3) 0.41(3) 0.110(13) 0.000 0.000 0.207(13)

loop_
_atom_type_symbol
_atom_type_description
_atom_type_scat_dispersion_real
_atom_type_scat_dispersion_imag
_atom_type_scat_source
C C 0.0033 0.0016 'International Tables Vol C Tables 4.2.6.8 and 6.1.1.4'
H H 0.0000 0.0000 'International Tables Vol C Tables 4.2.6.8 and 6.1.1.4'
N N 0.0061 0.0033 'International Tables Vol C Tables 4.2.6.8 and 6.1.1.4'
O O 0.0106 0.0060 'International Tables Vol C Tables 4.2.6.8 and 6.1.1.4'
P P 0.1023 0.0942 'International Tables Vol C Tables 4.2.6.8 and 6.1.1.4'
Cl Cl 0.1484 0.1585 'International Tables Vol C Tables 4.2.6.8 and 6.1.1.4'
Cu Cu 0.3201 1.2651 'International Tables Vol C Tables 4.2.6.8 and 6.1.1.4'

loop_
_geom_angle_atom_site_label_1
_geom_angle_atom_site_label_2
_geom_angle_atom_site_label_3
_geom_angle
_geom_angle_site_symmetry_1
_geom_angle_site_symmetry_3
_geom_angle_publ_flag
N1 Cu1 N1 102.60(13) 2 3 ?
N1 Cu1 N1 102.60(13) 2 . ?
N1 Cu1 N1 102.60(13) 3 . ?
N1 Cu1 P1 115.69(11) 2 . ?
N1 Cu1 P1 115.69(11) 3 . ?
N1 Cu1 P1 115.69(11) . . ?
N3 Cu2 N3 103.35(14) 2_655 . ?
N3 Cu2 N3 103.35(14) 2_655 3_665 ?
N3 Cu2 N3 103.35(14) . 3_665 ?
N3 Cu2 P2 115.06(12) 2_655 . ?
N3 Cu2 P2 115.06(12) . . ?
N3 Cu2 P2 115.06(12) 3_665 . ?
C1 P1 C1 104.1(2) . 3 ?
C1 P1 C1 104.1(2) . 2 ?
C1 P1 C1 104.1(2) 3 2 ?
C1 P1 Cu1 114.46(17) . . ?
C1 P1 Cu1 114.46(17) 3 . ?
C1 P1 Cu1 114.46(17) 2 . ?
C18 P2 C18 104.50(18) 2_655 . ?
C18 P2 C18 104.50(18) 2_655 3_665 ?
C18 P2 C18 104.50(18) . 3_665 ?
C18 P2 Cu2 114.07(15) 2_655 . ?
C18 P2 Cu2 114.07(15) . . ?
C18 P2 Cu2 114.07(15) 3_665 . ?
C11 N1 C7 117.3(4) . . ?
C11 N1 Cu1 122.9(3) . . ?
C7 N1 Cu1 117.9(3) . . ?
C11 N2 C12 122.9(4) . . ?
C15 N3 C16 115.3(4) . . ?
C15 N3 Cu2 121.8(3) . . ?
C16 N3 Cu2 122.9(4) . . ?
C2 C1 C6 119.2(5) . . ?
C2 C1 P1 118.4(4) . . ?
C6 C1 P1 122.4(4) . . ?
C3 C2 C1 120.6(6) . . ?
C2 C3 C4 120.6(6) . . ?
C5 C4 C3 120.2(6) . . ?
C4 C5 C6 119.8(6) . . ?
C1 C6 C5 119.5(6) . . ?
N1 C7 C8 123.3(5) . . ?
C7 C8 C9 118.6(5) . . ?
C8 C9 C10 120.2(5) . . ?
C9 C10 C11 117.6(5) . . ?
N1 C11 N2 115.7(4) . . ?
N1 C11 C10 122.9(4) . . ?
N2 C11 C10 121.3(4) . . ?
N2 C12 C13 111.5(4) . . ?
C17 C13 C14 116.6(4) . . ?
C17 C13 C12 122.6(5) . . ?
C14 C13 C12 120.8(5) . . ?
C15 C14 C13 119.4(5) . . ?
N3 C15 C14 124.9(5) . . ?
N3 C16 C17 122.6(5) . . ?
C13 C17 C16 121.1(5) . . ?
C19 C18 C23 116.9(5) . . ?
C19 C18 P2 118.3(4) . . ?
C23 C18 P2 124.7(4) . . ?
C20 C19 C18 121.6(5) . . ?
C21 C20 C19 120.5(5) . . ?
C22 C21 C20 119.4(5) . . ?
C21 C22 C23 121.8(6) . . ?
C22 C23 C18 119.7(5) . . ?
O1 Cl1 O2 111.4(7) . . ?
O1 Cl1 O2 111.4(8) . 2_655 ?
O2 Cl1 O2 107.5(8) . 2_655 ?
O1 Cl1 O2 111.4(8) . 3_665 ?
O2 Cl1 O2 107.5(8) . 3_665 ?
O2 Cl1 O2 107.5(8) 2_655 3_665 ?
O3 Cl2 O4 102.9(6) . . ?
O3 Cl2 O4 102.9(6) . 2_655 ?
O4 Cl2 O4 115.2(4) . 2_655 ?
O3 Cl2 O4 102.9(6) . 3_665 ?
O4 Cl2 O4 115.2(4) . 3_665 ?
O4 Cl2 O4 115.2(4) 2_655 3_665 ?
Cl3 C24 Cl3 110.1(4) 2_655 . ?
Cl3 C24 Cl3 110.1(4) 2_655 3_665 ?
Cl3 C24 Cl3 110.1(4) . 3_665 ?

loop_
_geom_bond_atom_site_label_1
_geom_bond_atom_site_label_2
_geom_bond_distance
_geom_bond_site_symmetry_2
_geom_bond_publ_flag
Cu1 N1 2.117(4) 2 ?
Cu1 N1 2.117(4) 3 ?
Cu1 N1 2.117(4) . ?
Cu1 P1 2.245(2) . ?
Cu2 N3 2.070(4) 2_655 ?
Cu2 N3 2.070(4) . ?
Cu2 N3 2.070(4) 3_665 ?
Cu2 P2 2.210(2) . ?
P1 C1 1.829(5) . ?
P1 C1 1.829(5) 3 ?
P1 C1 1.829(5) 2 ?
P2 C18 1.814(5) 2_655 ?
P2 C18 1.814(5) . ?
P2 C18 1.814(5) 3_665 ?
N1 C11 1.347(6) . ?
N1 C7 1.350(6) . ?
N2 C11 1.377(6) . ?
N2 C12 1.446(6) . ?
N3 C15 1.330(7) . ?
N3 C16 1.359(6) . ?
C1 C2 1.382(7) . ?
C1 C6 1.394(7) . ?
C2 C3 1.368(8) . ?
C3 C4 1.376(10) . ?
C4 C5 1.367(10) . ?
C5 C6 1.406(8) . ?
C7 C8 1.366(7) . ?
C8 C9 1.370(8) . ?
C9 C10 1.384(8) . ?
C10 C11 1.389(7) . ?
C12 C13 1.486(7) . ?
C13 C17 1.371(7) . ?
C13 C14 1.380(7) . ?
C14 C15 1.376(7) . ?
C16 C17 1.376(7) . ?
C18 C19 1.385(7) . ?
C18 C23 1.395(7) . ?
C19 C20 1.363(7) . ?
C20 C21 1.352(8) . ?
C21 C22 1.345(9) . ?
C22 C23 1.376(9) . ?
Cl1 O1 1.009(18) . ?
Cl1 O2 1.315(9) . ?
Cl1 O2 1.315(9) 2_655 ?
Cl1 O2 1.315(9) 3_665 ?
Cl2 O3 1.23(2) . ?
Cl2 O4 1.323(6) . ?
Cl2 O4 1.323(6) 2_655 ?
Cl2 O4 1.323(6) 3_665 ?
C24 Cl3 1.757(5) 2_655 ?
C24 Cl3 1.757(5) . ?
C24 Cl3 1.757(5) 3_665 ?

loop_
_geom_torsion_atom_site_label_1
_geom_torsion_atom_site_label_2
_geom_torsion_atom_site_label_3
_geom_torsion_atom_site_label_4
_geom_torsion
_geom_torsion_site_symmetry_1
_geom_torsion_site_symmetry_2
_geom_torsion_site_symmetry_3
_geom_torsion_site_symmetry_4
_geom_torsion_publ_flag
N1 Cu1 P1 C1 -125.3(2) 2 . . . ?
N1 Cu1 P1 C1 -5.3(2) 3 . . . ?
N1 Cu1 P1 C1 114.7(2) . . . . ?
N1 Cu1 P1 C1 -5.3(2) 2 . . 3 ?
N1 Cu1 P1 C1 114.7(2) 3 . . 3 ?
N1 Cu1 P1 C1 -125.3(2) . . . 3 ?
N1 Cu1 P1 C1 114.7(2) 2 . . 2 ?
N1 Cu1 P1 C1 -125.3(2) 3 . . 2 ?
N1 Cu1 P1 C1 -5.3(2) . . . 2 ?
N3 Cu2 P2 C18 17.3(2) 2_655 . . 2_655 ?
N3 Cu2 P2 C18 -102.7(2) . . . 2_655 ?
N3 Cu2 P2 C18 137.3(2) 3_665 . . 2_655 ?
N3 Cu2 P2 C18 137.3(2) 2_655 . . . ?
N3 Cu2 P2 C18 17.3(2) . . . . ?
N3 Cu2 P2 C18 -102.7(2) 3_665 . . . ?
N3 Cu2 P2 C18 -102.7(2) 2_655 . . 3_665 ?
N3 Cu2 P2 C18 137.3(2) . . . 3_665 ?
N3 Cu2 P2 C18 17.3(2) 3_665 . . 3_665 ?
N1 Cu1 N1 C11 -81.7(4) 2 . . . ?
N1 Cu1 N1 C11 172.1(3) 3 . . . ?
P1 Cu1 N1 C11 45.2(4) . . . . ?
N1 Cu1 N1 C7 114.8(3) 2 . . . ?
N1 Cu1 N1 C7 8.6(4) 3 . . . ?
P1 Cu1 N1 C7 -118.3(3) . . . . ?
N3 Cu2 N3 C15 -101.7(5) 2_655 . . . ?
N3 Cu2 N3 C15 150.9(4) 3_665 . . . ?
P2 Cu2 N3 C15 24.6(4) . . . . ?
N3 Cu2 N3 C16 77.7(4) 2_655 . . . ?
N3 Cu2 N3 C16 -29.8(4) 3_665 . . . ?
P2 Cu2 N3 C16 -156.1(4) . . . . ?
C1 P1 C1 C2 -83.4(6) 3 . . . ?
C1 P1 C1 C2 167.9(4) 2 . . . ?
Cu1 P1 C1 C2 42.3(5) . . . . ?
C1 P1 C1 C6 96.5(4) 3 . . . ?
C1 P1 C1 C6 -12.3(5) 2 . . . ?
Cu1 P1 C1 C6 -137.9(4) . . . . ?
C6 C1 C2 C3 2.7(9) . . . . ?
P1 C1 C2 C3 -177.5(5) . . . . ?
C1 C2 C3 C4 -1.9(10) . . . . ?
C2 C3 C4 C5 -0.9(10) . . . . ?
C3 C4 C5 C6 2.7(10) . . . . ?
C2 C1 C6 C5 -0.8(9) . . . . ?
P1 C1 C6 C5 179.4(4) . . . . ?
C4 C5 C6 C1 -1.9(9) . . . . ?
C11 N1 C7 C8 -0.4(7) . . . . ?
Cu1 N1 C7 C8 164.0(4) . . . . ?
N1 C7 C8 C9 -3.1(9) . . . . ?
C7 C8 C9 C10 4.0(9) . . . . ?
C8 C9 C10 C11 -1.4(9) . . . . ?
C7 N1 C11 N2 -174.7(4) . . . . ?
Cu1 N1 C11 N2 21.7(6) . . . . ?
C7 N1 C11 C10 3.2(7) . . . . ?
Cu1 N1 C11 C10 -160.4(4) . . . . ?
C12 N2 C11 N1 -169.5(5) . . . . ?
C12 N2 C11 C10 12.6(7) . . . . ?
C9 C10 C11 N1 -2.3(8) . . . . ?
C9 C10 C11 N2 175.5(5) . . . . ?
C11 N2 C12 C13 -175.5(5) . . . . ?
N2 C12 C13 C17 43.4(7) . . . . ?
N2 C12 C13 C14 -137.9(5) . . . . ?
C17 C13 C14 C15 -0.8(8) . . . . ?
C12 C13 C14 C15 -179.6(5) . . . . ?
C16 N3 C15 C14 2.4(8) . . . . ?
Cu2 N3 C15 C14 -178.2(4) . . . . ?
C13 C14 C15 N3 -1.0(8) . . . . ?
C15 N3 C16 C17 -2.1(8) . . . . ?
Cu2 N3 C16 C17 178.6(4) . . . . ?
C14 C13 C17 C16 1.1(8) . . . . ?
C12 C13 C17 C16 179.8(5) . . . . ?
N3 C16 C17 C13 0.4(9) . . . . ?
C18 P2 C18 C19 171.4(4) 2_655 . . . ?
C18 P2 C18 C19 -79.1(5) 3_665 . . . ?
Cu2 P2 C18 C19 46.2(4) . . . . ?
C18 P2 C18 C23 -5.6(6) 2_655 . . . ?
C18 P2 C18 C23 104.0(4) 3_665 . . . ?
Cu2 P2 C18 C23 -130.8(5) . . . . ?
C23 C18 C19 C20 -1.9(8) . . . . ?
P2 C18 C19 C20 -179.1(4) . . . . ?
C18 C19 C20 C21 1.9(9) . . . . ?
C19 C20 C21 C22 0.3(9) . . . . ?
C20 C21 C22 C23 -2.4(11) . . . . ?
C21 C22 C23 C18 2.3(12) . . . . ?
C19 C18 C23 C22 -0.1(9) . . . . ?
P2 C18 C23 C22 176.9(5) . . . . ?
